data_7161066
loop_
_publ_author_name
'Shi, Haoliang'
'Qu, Huorong'
'Wang, Xinyan'
'Wei, Jinlian'
'Wu, Shanchao'
'Zhang, Yongqiang'

_publ_section_title
;
 PyfSeTs as a novel and photosensitive reagent for green light-induced
 arene C-H selenenylation: a versatile strategy for the synthesis of aryl
 selenides.
;
_journal_issue 14
_journal_name_full 'Organic &amp; biomolecular chemistry'
_journal_page_first 2923
_journal_page_last 2931
_journal_paper_doi 10.1039/d6ob00102e
_journal_volume 24
_journal_year 2026
_chemical_formula_moiety 'C12 H7 F4 N O2 S Se'
_chemical_formula_sum 'C12 H7 F4 N O2 S Se'
_chemical_formula_weight 384.21
_space_group_crystal_system triclinic
_space_group_IT_number 2
_space_group_name_Hall '-P 1'
_space_group_name_H-M_alt 'P -1'
_atom_sites_solution_hydrogens geom
_audit_creation_date 2025-06-09
_audit_creation_method
;
Olex2 1.5
(compiled 2025.04.05 svn.rf049d14d for OlexSys, GUI svn.r7224)
;
_audit_update_record
;
2025-07-07 deposited with the CCDC.	2026-03-11 downloaded from the CCDC.
;
_cell_angle_alpha 102.402(5)
_cell_angle_beta 98.371(6)
_cell_angle_gamma 103.685(5)
_cell_formula_units_Z 2
_cell_length_a 6.5644(13)
_cell_length_b 8.2458(16)
_cell_length_c 13.659(3)
_cell_measurement_reflns_used 2988
_cell_measurement_temperature 299.00
_cell_measurement_theta_max 64.850
_cell_measurement_theta_min 5.713
_cell_volume 686.4(2)
_computing_cell_refinement 'SAINT V8.40B (?, 2016)'
_computing_data_reduction 'SAINT V8.40B (?, 2016)'
_computing_molecular_graphics 'Olex2 1.5 (Dolomanov et al., 2009)'
_computing_publication_material 'Olex2 1.5 (Dolomanov et al., 2009)'
_computing_structure_refinement 'SHELXL 2018/3 (Sheldrick, 2015)'
_computing_structure_solution 'SHELXT 2018/2 (Sheldrick, 2018)'
_diffrn_ambient_temperature 299.00
_diffrn_detector 'CCD area detector'
_diffrn_detector_area_resol_mean 5.6
_diffrn_detector_type 'Bruker SMART CCD 6000 area detector'
_diffrn_measured_fraction_theta_full 0.977
_diffrn_measured_fraction_theta_max 0.975
_diffrn_measurement_device 'three-circle diffractometer'
_diffrn_measurement_device_type 'Bruker SMART CCD 6000'
_diffrn_measurement_method '\w scans'
_diffrn_radiation_monochromator graphite
_diffrn_radiation_probe x-ray
_diffrn_radiation_type CuK\a
_diffrn_radiation_wavelength 1.54178
_diffrn_reflns_av_R_equivalents 0.0605
_diffrn_reflns_av_unetI/netI 0.0448
_diffrn_reflns_Laue_measured_fraction_full 0.977
_diffrn_reflns_Laue_measured_fraction_max 0.975
_diffrn_reflns_limit_h_max 7
_diffrn_reflns_limit_h_min -7
_diffrn_reflns_limit_k_max 9
_diffrn_reflns_limit_k_min -9
_diffrn_reflns_limit_l_max 16
_diffrn_reflns_limit_l_min -16
_diffrn_reflns_number 15394
_diffrn_reflns_point_group_measured_fraction_full 0.977
_diffrn_reflns_point_group_measured_fraction_max 0.975
_diffrn_reflns_theta_full 67.679
_diffrn_reflns_theta_max 68.238
_diffrn_reflns_theta_min 5.718
_diffrn_source 'sealed X-ray tube'
_diffrn_source_current 1.2
_diffrn_source_power 0.06
_diffrn_source_target Mo
_diffrn_source_voltage 50.0
_exptl_absorpt_coefficient_mu 5.631
_exptl_absorpt_correction_T_max 0.7531
_exptl_absorpt_correction_T_min 0.2726
_exptl_absorpt_correction_type multi-scan
_exptl_absorpt_process_details
;
SADABS-2016/2 (Bruker,2016/2) was used for absorption correction.
wR2(int) was 0.1489 before and 0.0939 after correction.
The Ratio of minimum to maximum transmission is 0.3620.
The \l/2 correction factor is Not present.
;
_exptl_crystal_colour 'clear yellowish yellow'
_exptl_crystal_colour_lustre clear
_exptl_crystal_colour_modifier yellowish
_exptl_crystal_colour_primary yellow
_exptl_crystal_density_diffrn 1.859
_exptl_crystal_description block
_exptl_crystal_F_000 376
_exptl_crystal_size_max 0.4
_exptl_crystal_size_mid 0.23
_exptl_crystal_size_min 0.18
_refine_diff_density_max 0.654
_refine_diff_density_min -1.013
_refine_diff_density_rms 0.174
_refine_ls_extinction_method none
_refine_ls_goodness_of_fit_ref 1.073
_refine_ls_hydrogen_treatment constr
_refine_ls_matrix_type full
_refine_ls_number_parameters 191
_refine_ls_number_reflns 2444
_refine_ls_number_restraints 12
_refine_ls_restrained_S_all 1.115
_refine_ls_R_factor_all 0.0612
_refine_ls_R_factor_gt 0.0607
_refine_ls_shift/su_max 0.000
_refine_ls_shift/su_mean 0.000
_refine_ls_structure_factor_coef Fsqd
_refine_ls_weighting_details 'w=1/[\s^2^(Fo^2^)+(0.1066P)^2^+0.7256P] where P=(Fo^2^+2Fc^2^)/3'
_refine_ls_weighting_scheme calc
_refine_ls_wR_factor_gt 0.1551
_refine_ls_wR_factor_ref 0.1558
_reflns_Friedel_coverage 0.000
_reflns_number_gt 2416
_reflns_number_total 2444
_reflns_threshold_expression 'I > 2\s(I)'
_cod_data_source_file d6ob00102e2.cif
_cod_data_source_block y20210103_05_6_2nd_0m1_a
_cod_depositor_comments 'Adding full bibliography for 7161064--7161066.cif.'
_cod_database_code 7161066
_shelx_shelxl_version_number 2018/3
_shelx_space_group_comment
;
The symmetry employed for this shelxl refinement is uniquely defined
by the following loop, which should always be used as a source of
symmetry information in preference to the above space-group names.
They are only intended as comments.
;
_shelx_estimated_absorpt_t_max 0.431
_shelx_estimated_absorpt_t_min 0.212
_olex2_refinement_description
;
1. Fixed Uiso
 At 1.2 times of:
  All C(H) groups
 At 1.5 times of:
  All C(H,H,H) groups
2. Uiso/Uaniso restraints and constraints
C4 \\sim C6: within 2A with sigma of 0.04 and sigma for terminal atoms of 0.08
within 2A
Uanis(N5) \\sim Ueq, Uanis(C4) \\sim Ueq: with sigma of 0.004 and sigma for
terminal atoms of 0.008
3.a Aromatic/amide H refined with riding coordinates:
 C14(H14), C15(H15), C17(H17), C18(H18)
3.b Idealised Me refined as rotating group:
 C19(H19A,H19B,H19C)
;
_olex2_submission_special_instructions 'No special instructions were received'

loop_
_space_group_symop_operation_xyz
'x, y, z'
'-x, -y, -z'

loop_
_atom_site_label
_atom_site_type_symbol
_atom_site_fract_x
_atom_site_fract_y
_atom_site_fract_z
_atom_site_U_iso_or_equiv
_atom_site_adp_type
_atom_site_occupancy
_atom_site_site_symmetry_order
_atom_site_calc_flag
_atom_site_refinement_flags_posn
_atom_site_refinement_flags_adp
_atom_site_refinement_flags_occupancy
_atom_site_disorder_assembly
_atom_site_disorder_group
Se1 Se 0.75078(7) 0.84343(5) 0.41131(3) 0.0475(2) Uani 1 1 d . . . . .
S12 S 0.39150(15) 0.77877(11) 0.35224(8) 0.0422(3) Uani 1 1 d . . . . .
F8 F 0.7966(6) 0.7651(5) 0.1847(2) 0.0797(10) Uani 1 1 d . . . . .
O20 O 0.3076(5) 0.8367(4) 0.4404(3) 0.0559(7) Uani 1 1 d . . . . .
O21 O 0.3204(5) 0.5993(4) 0.2960(3) 0.0585(8) Uani 1 1 d . . . . .
F11 F 0.7783(7) 0.4961(6) 0.4560(3) 0.0952(12) Uani 1 1 d . . . . .
C2 C 0.7870(6) 0.6411(5) 0.3258(3) 0.0439(8) Uani 1 1 d . . . . .
F9 F 0.8518(8) 0.4751(7) 0.0699(3) 0.1176(16) Uani 1 1 d . . . . .
F10 F 0.8568(8) 0.2263(5) 0.3320(5) 0.132(2) Uani 1 1 d . . . . .
C13 C 0.3540(6) 0.9057(5) 0.2665(3) 0.0427(8) Uani 1 1 d . . . . .
C14 C 0.3386(7) 1.0711(5) 0.3042(3) 0.0490(9) Uani 1 1 d . . . . .
H14 H 0.348344 1.114577 0.373901 0.059 Uiso 1 1 calc R U . . .
C16 C 0.2940(7) 1.1071(7) 0.1325(4) 0.0529(10) Uani 1 1 d . . . . .
C15 C 0.3087(8) 1.1708(6) 0.2371(4) 0.0547(10) Uani 1 1 d . . . . .
H15 H 0.298211 1.282020 0.262005 0.066 Uiso 1 1 calc R U . . .
C3 C 0.8004(8) 0.5010(6) 0.3614(4) 0.0597(12) Uani 1 1 d . . . . .
C7 C 0.8067(7) 0.6320(6) 0.2251(3) 0.0543(10) Uani 1 1 d . . . . .
N5 N 0.8512(8) 0.3534(7) 0.2014(4) 0.0787(13) Uani 1 1 d . U . . .
C17 C 0.3091(8) 0.9403(7) 0.0970(3) 0.0593(11) Uani 1 1 d . . . . .
H17 H 0.299204 0.896296 0.027269 0.071 Uiso 1 1 calc R U . . .
C18 C 0.3384(7) 0.8389(6) 0.1626(3) 0.0538(10) Uani 1 1 d . . . . .
H18 H 0.347729 0.727249 0.137700 0.065 Uiso 1 1 calc R U . . .
C6 C 0.8344(9) 0.4854(9) 0.1682(5) 0.0741(16) Uani 1 1 d . . . . .
C4 C 0.8387(9) 0.3603(7) 0.2956(6) 0.0733(14) Uani 1 1 d . U . . .
C19 C 0.2653(10) 1.2182(10) 0.0602(5) 0.0783(17) Uani 1 1 d . . . . .
H19A H 0.148544 1.266263 0.071854 0.117 Uiso 1 1 calc R U . . .
H19B H 0.234625 1.149149 -0.009162 0.117 Uiso 1 1 calc R U . . .
H19C H 0.394343 1.309975 0.071923 0.117 Uiso 1 1 calc R U . . .

loop_
_atom_site_aniso_label
_atom_site_aniso_U_11
_atom_site_aniso_U_22
_atom_site_aniso_U_33
_atom_site_aniso_U_23
_atom_site_aniso_U_13
_atom_site_aniso_U_12
Se1 0.0464(3) 0.0447(3) 0.0433(3) 0.0009(2) 0.0008(2) 0.0119(2)
S12 0.0426(5) 0.0321(5) 0.0486(5) 0.0067(4) 0.0078(4) 0.0087(4)
F8 0.098(2) 0.112(3) 0.0588(17) 0.0447(18) 0.0292(16) 0.055(2)
O20 0.0650(19) 0.0525(17) 0.0584(17) 0.0171(14) 0.0265(15) 0.0211(14)
O21 0.0526(17) 0.0342(15) 0.079(2) 0.0043(14) 0.0037(15) 0.0094(13)
F11 0.118(3) 0.110(3) 0.106(3) 0.076(3) 0.055(2) 0.058(2)
C2 0.0388(19) 0.044(2) 0.046(2) 0.0085(16) 0.0068(16) 0.0100(16)
F9 0.117(3) 0.157(4) 0.062(2) -0.023(2) 0.028(2) 0.047(3)
F10 0.117(3) 0.065(2) 0.261(7) 0.079(3) 0.088(4) 0.051(2)
C13 0.043(2) 0.0386(19) 0.0410(19) 0.0029(15) 0.0018(16) 0.0124(15)
C14 0.063(3) 0.041(2) 0.041(2) 0.0054(16) 0.0073(18) 0.0183(18)
C16 0.043(2) 0.065(3) 0.053(2) 0.021(2) 0.0035(18) 0.0174(19)
C15 0.063(3) 0.047(2) 0.058(3) 0.017(2) 0.011(2) 0.021(2)
C3 0.052(2) 0.055(3) 0.084(3) 0.031(2) 0.026(2) 0.019(2)
C7 0.049(2) 0.063(3) 0.049(2) 0.008(2) 0.0097(18) 0.019(2)
N5 0.062(2) 0.067(2) 0.099(3) -0.001(2) 0.026(2) 0.0174(19)
C17 0.059(3) 0.077(3) 0.040(2) 0.010(2) 0.0066(19) 0.022(2)
C18 0.058(3) 0.051(2) 0.045(2) -0.0018(18) 0.0027(19) 0.020(2)
C6 0.055(3) 0.081(4) 0.068(3) -0.015(3) 0.015(2) 0.015(3)
C4 0.062(3) 0.051(2) 0.109(3) 0.023(2) 0.021(2) 0.0166(19)
C19 0.069(3) 0.108(5) 0.075(3) 0.051(4) 0.015(3) 0.034(3)

loop_
_atom_type_symbol
_atom_type_description
_atom_type_scat_dispersion_real
_atom_type_scat_dispersion_imag
_atom_type_scat_source
C C 0.0181 0.0091 'International Tables Vol C Tables 4.2.6.8 and 6.1.1.4'
H H 0.0000 0.0000 'International Tables Vol C Tables 4.2.6.8 and 6.1.1.4'
F F 0.0727 0.0534 'International Tables Vol C Tables 4.2.6.8 and 6.1.1.4'
N N 0.0311 0.0180 'International Tables Vol C Tables 4.2.6.8 and 6.1.1.4'
O O 0.0492 0.0322 'International Tables Vol C Tables 4.2.6.8 and 6.1.1.4'
S S 0.3331 0.5567 'International Tables Vol C Tables 4.2.6.8 and 6.1.1.4'
Se Se -0.7943 1.1372 'International Tables Vol C Tables 4.2.6.8 and 6.1.1.4'

loop_
_geom_angle_atom_site_label_1
_geom_angle_atom_site_label_2
_geom_angle_atom_site_label_3
_geom_angle
_geom_angle_site_symmetry_1
_geom_angle_site_symmetry_3
_geom_angle_publ_flag
C2 Se1 S12 95.64(12) . . ?
O20 S12 Se1 104.95(15) . . ?
O20 S12 O21 120.0(2) . . ?
O20 S12 C13 108.78(19) . . ?
O21 S12 Se1 107.09(14) . . ?
O21 S12 C13 108.7(2) . . ?
C13 S12 Se1 106.53(14) . . ?
C3 C2 Se1 121.7(4) . . ?
C3 C2 C7 117.0(4) . . ?
C7 C2 Se1 121.3(3) . . ?
C14 C13 S12 119.1(3) . . ?
C14 C13 C18 121.0(4) . . ?
C18 C13 S12 119.9(3) . . ?
C13 C14 H14 120.4 . . ?
C15 C14 C13 119.2(4) . . ?
C15 C14 H14 120.4 . . ?
C15 C16 C19 120.4(5) . . ?
C17 C16 C15 118.6(4) . . ?
C17 C16 C19 121.0(5) . . ?
C14 C15 C16 120.9(4) . . ?
C14 C15 H15 119.6 . . ?
C16 C15 H15 119.6 . . ?
F11 C3 C2 121.3(5) . . ?
F11 C3 C4 120.3(5) . . ?
C2 C3 C4 118.4(5) . . ?
F8 C7 C2 120.6(4) . . ?
F8 C7 C6 120.7(5) . . ?
C6 C7 C2 118.8(5) . . ?
C6 N5 C4 117.5(5) . . ?
C16 C17 H17 119.3 . . ?
C18 C17 C16 121.4(4) . . ?
C18 C17 H17 119.3 . . ?
C13 C18 H18 120.5 . . ?
C17 C18 C13 118.9(4) . . ?
C17 C18 H18 120.5 . . ?
F9 C6 C7 119.1(6) . . ?
N5 C6 F9 116.0(5) . . ?
N5 C6 C7 124.9(6) . . ?
F10 C4 C3 117.8(6) . . ?
N5 C4 F10 118.8(6) . . ?
N5 C4 C3 123.3(5) . . ?
C16 C19 H19A 109.5 . . ?
C16 C19 H19B 109.5 . . ?
C16 C19 H19C 109.5 . . ?
H19A C19 H19B 109.5 . . ?
H19A C19 H19C 109.5 . . ?
H19B C19 H19C 109.5 . . ?

loop_
_geom_bond_atom_site_label_1
_geom_bond_atom_site_label_2
_geom_bond_distance
_geom_bond_site_symmetry_2
_geom_bond_publ_flag
Se1 S12 2.2724(11) . ?
Se1 C2 1.906(4) . ?
S12 O20 1.432(3) . ?
S12 O21 1.442(3) . ?
S12 C13 1.759(4) . ?
F8 C7 1.341(6) . ?
F11 C3 1.329(6) . ?
C2 C3 1.362(6) . ?
C2 C7 1.388(6) . ?
F9 C6 1.351(8) . ?
F10 C4 1.328(7) . ?
C13 C14 1.383(6) . ?
C13 C18 1.387(6) . ?
C14 H14 0.9300 . ?
C14 C15 1.378(6) . ?
C16 C15 1.392(7) . ?
C16 C17 1.389(7) . ?
C16 C19 1.505(7) . ?
C15 H15 0.9300 . ?
C3 C4 1.404(8) . ?
C7 C6 1.356(7) . ?
N5 C6 1.287(9) . ?
N5 C4 1.291(9) . ?
C17 H17 0.9300 . ?
C17 C18 1.373(7) . ?
C18 H18 0.9300 . ?
C19 H19A 0.9600 . ?
C19 H19B 0.9600 . ?
C19 H19C 0.9600 . ?

loop_
_geom_torsion_atom_site_label_1
_geom_torsion_atom_site_label_2
_geom_torsion_atom_site_label_3
_geom_torsion_atom_site_label_4
_geom_torsion
_geom_torsion_site_symmetry_1
_geom_torsion_site_symmetry_2
_geom_torsion_site_symmetry_3
_geom_torsion_site_symmetry_4
_geom_torsion_publ_flag
Se1 S12 C13 C14 -87.1(4) . . . . ?
Se1 S12 C13 C18 93.4(4) . . . . ?
Se1 C2 C3 F11 3.3(7) . . . . ?
Se1 C2 C3 C4 -176.6(4) . . . . ?
Se1 C2 C7 F8 -1.2(6) . . . . ?
Se1 C2 C7 C6 179.3(4) . . . . ?
S12 C13 C14 C15 -179.9(4) . . . . ?
S12 C13 C18 C17 180.0(4) . . . . ?
F8 C7 C6 F9 0.0(8) . . . . ?
F8 C7 C6 N5 178.2(5) . . . . ?
O20 S12 C13 C14 25.5(4) . . . . ?
O20 S12 C13 C18 -154.0(4) . . . . ?
O21 S12 C13 C14 157.8(3) . . . . ?
O21 S12 C13 C18 -21.7(4) . . . . ?
F11 C3 C4 F10 -1.6(8) . . . . ?
F11 C3 C4 N5 176.5(5) . . . . ?
C2 C3 C4 F10 178.3(5) . . . . ?
C2 C3 C4 N5 -3.6(8) . . . . ?
C2 C7 C6 F9 179.4(5) . . . . ?
C2 C7 C6 N5 -2.4(8) . . . . ?
C13 C14 C15 C16 0.0(7) . . . . ?
C14 C13 C18 C17 0.5(7) . . . . ?
C16 C17 C18 C13 -0.3(7) . . . . ?
C15 C16 C17 C18 -0.1(7) . . . . ?
C3 C2 C7 F8 -179.6(4) . . . . ?
C3 C2 C7 C6 1.0(7) . . . . ?
C7 C2 C3 F11 -178.4(4) . . . . ?
C7 C2 C3 C4 1.8(7) . . . . ?
C17 C16 C15 C14 0.3(7) . . . . ?
C18 C13 C14 C15 -0.4(7) . . . . ?
C6 N5 C4 F10 -179.6(5) . . . . ?
C6 N5 C4 C3 2.3(9) . . . . ?
C4 N5 C6 F9 179.0(5) . . . . ?
C4 N5 C6 C7 0.7(9) . . . . ?
C19 C16 C15 C14 -178.9(5) . . . . ?
C19 C16 C17 C18 179.0(5) . . . . ?
